data_7052031
loop_
_publ_author_name
'Lazar, Adina N.'
'Danylyuk, Oksana'
'Suwinska, Kinga'
'Kassab, Rima'
'Coleman, Anthony W.'

_publ_section_title
;
 Stepped layers in the complexes of para-sulfonatocalix[6]arene with
 dimethylammonium and bis-6-aminohexylammonium cations
;
_journal_issue 12
_journal_name_full 'New Journal of Chemistry'
_journal_page_first 2116
_journal_paper_doi 10.1039/b811130h
_journal_volume 32
_journal_year 2008
_chemical_formula_moiety 'C42 H30 O24 S6, 2(C12 H32 N3), 10(O)'
_chemical_formula_sum 'C66 H94 N6 O34 S6'
_chemical_formula_weight 1706.61
_chemical_name_systematic
;
?
;
_space_group_IT_number 2
_symmetry_cell_setting triclinic
_symmetry_space_group_name_Hall '-P 1'
_symmetry_space_group_name_H-M 'P -1'
_atom_sites_solution_hydrogens geom
_atom_sites_solution_primary direct
_atom_sites_solution_secondary difmap
_audit_creation_method SHELXL-97
_cell_angle_alpha 106.721(2)
_cell_angle_beta 111.948(2)
_cell_angle_gamma 91.773(2)
_cell_formula_units_Z 1
_cell_length_a 11.8372(4)
_cell_length_b 12.2645(4)
_cell_length_c 15.1670(6)
_cell_measurement_reflns_used 10869
_cell_measurement_temperature 100(2)
_cell_measurement_theta_max 20.82
_cell_measurement_theta_min 2.91
_cell_volume 1932.05(13)
_computing_cell_refinement 'Denzo and Scalepak (Otwinowski & Minor, 1997)'
_computing_data_collection 'Collect data collection software (Nonius B.V., 1998)'
_computing_data_reduction 'Denzo and Scalepak (Otwinowski & Minor, 1997)'
_computing_molecular_graphics 'ORTEP-3 (Johnson & Burnet, 1996)'
_computing_structure_refinement 'SHELXL-97 (Sheldrick, 1997)'
_computing_structure_solution 'SHELXS-97 (Sheldrick, 1990)'
_diffrn_ambient_temperature 100(2)
_diffrn_detector_area_resol_mean 9.1
_diffrn_measured_fraction_theta_full 0.987
_diffrn_measured_fraction_theta_max 0.987
_diffrn_measurement_device_type KappaCCD
_diffrn_measurement_method '\f and \w scans'
_diffrn_radiation_monochromator graphite
_diffrn_radiation_source 'fine-focus sealed tube'
_diffrn_radiation_type MoK\a
_diffrn_radiation_wavelength 0.71073
_diffrn_reflns_av_R_equivalents 0.0342
_diffrn_reflns_av_sigmaI/netI 0.0432
_diffrn_reflns_limit_h_max 12
_diffrn_reflns_limit_h_min -10
_diffrn_reflns_limit_k_max 12
_diffrn_reflns_limit_k_min -12
_diffrn_reflns_limit_l_max 15
_diffrn_reflns_limit_l_min -15
_diffrn_reflns_number 21525
_diffrn_reflns_theta_full 21.97
_diffrn_reflns_theta_max 21.97
_diffrn_reflns_theta_min 2.99
_exptl_absorpt_coefficient_mu 0.271
_exptl_absorpt_correction_type none
_exptl_crystal_colour colourless
_exptl_crystal_density_diffrn 1.467
_exptl_crystal_density_method 'not measured'
_exptl_crystal_description plate
_exptl_crystal_F_000 900
_exptl_crystal_size_max 0.30
_exptl_crystal_size_mid 0.20
_exptl_crystal_size_min 0.05
_refine_diff_density_max 1.241
_refine_diff_density_min -0.718
_refine_diff_density_rms 0.125
_refine_ls_extinction_expression Fc^*^=kFc[1+0.001xFc^2^\l^3^/sin(2\q)]^-1/4^
_refine_ls_extinction_method SHELXL
_refine_ls_goodness_of_fit_ref 1.848
_refine_ls_hydrogen_treatment constr
_refine_ls_matrix_type full
_refine_ls_number_parameters 502
_refine_ls_number_reflns 4656
_refine_ls_number_restraints 16
_refine_ls_restrained_S_all 1.857
_refine_ls_R_factor_all 0.1549
_refine_ls_R_factor_gt 0.1345
_refine_ls_shift/su_max 1.637
_refine_ls_shift/su_mean 0.056
_refine_ls_structure_factor_coef Fsqd
_refine_ls_weighting_details 'calc w=1/[\s^2^(Fo^2^)+(0.2000P)^2^+0.0000P] where P=(Fo^2^+2Fc^2^)/3'
_refine_ls_weighting_scheme calc
_refine_ls_wR_factor_gt 0.3957
_refine_ls_wR_factor_ref 0.4148
_reflns_number_gt 3797
_reflns_number_total 4656
_reflns_threshold_expression >2sigma(I)
_cod_data_source_file b811130h.txt
_cod_data_source_block c6s_bis6aminohexylamine
_cod_depositor_comments
;
The following automatic conversions were performed:
'_symmetry_cell_setting' value 'Triclinic' changed to 'triclinic'
according to '/home/saulius/struct/CIF-dictionaries/cif_core.dic'
dictionary named 'cif_core.dic' version 2.4.1 from 2010-06-29.

Automatic conversion script
Id: cif_fix_enum 1527 2010-12-29 10:47:43Z saulius 
;
_cod_original_cell_volume 1932.1(1)
_cod_original_sg_symbol_H-M P-1
_cod_database_code 7052031

loop_
_symmetry_equiv_pos_as_xyz
'x, y, z'
'-x, -y, -z'

loop_
_atom_site_label
_atom_site_type_symbol
_atom_site_fract_x
_atom_site_fract_y
_atom_site_fract_z
_atom_site_U_iso_or_equiv
_atom_site_adp_type
_atom_site_occupancy
_atom_site_symmetry_multiplicity
_atom_site_calc_flag
_atom_site_refinement_flags
_atom_site_disorder_assembly
_atom_site_disorder_group
S1B S 0.0590(2) 0.16686(19) 0.4283(2) 0.0634(10) Uani 1 1 d . . .
S1C S -0.0735(2) 0.2197(3) 0.8991(2) 0.0701(10) Uani 1 1 d D . .
S1A S -0.4705(12) 0.3188(7) 0.0481(4) 0.047(2) Uani 0.510(19) 1 d PD A 1
O2A O -0.3715(15) 0.3610(13) 0.0179(10) 0.068(5) Uiso 0.510(19) 1 d P A 1
O3A O -0.5808(13) 0.3358(10) -0.0242(9) 0.044(4) Uiso 0.510(19) 1 d P A 1
O4A O -0.4457(10) 0.2092(9) 0.0599(7) 0.041(4) Uiso 0.510(19) 1 d P A 1
O4W1 O -0.641(2) 0.230(2) 0.045(2) 0.158(11) Uiso 0.510(19) 1 d PD A 1
S1A1 S -0.5299(11) 0.2958(7) 0.0463(5) 0.048(2) Uani 0.490(19) 1 d PD A 2
O2A2 O -0.434(3) 0.310(3) 0.008(2) 0.131(10) Uiso 0.490(19) 1 d P A 2
O3A1 O -0.627(2) 0.327(2) -0.0193(17) 0.130(9) Uiso 0.490(19) 1 d PD A 2
O4A1 O -0.519(3) 0.190(2) 0.0629(19) 0.135(9) Uiso 0.490(19) 1 d P A 2
O1C O -0.5203(5) 0.1719(4) 0.5387(4) 0.0425(14) Uani 1 1 d . C .
H1C H -0.5771 0.1993 0.5540 0.064 Uiso 1 1 calc R . .
O1B O -0.3979(5) 0.2988(4) 0.4684(4) 0.0424(14) Uani 1 1 d . . .
H1B H -0.4305 0.2520 0.4862 0.064 Uiso 1 1 calc R . .
O2B O 0.1223(5) 0.2669(4) 0.4219(4) 0.0493(15) Uani 1 1 d . . .
O1A O -0.3406(5) 0.6700(4) 0.4388(4) 0.0482(15) Uani 1 1 d . . .
H1A H -0.2667 0.6712 0.4754 0.072 Uiso 1 1 calc R . .
C1B C -0.2225(7) 0.3421(6) 0.4414(6) 0.0391(19) Uani 1 1 d . . .
C1A C -0.4417(8) 0.6101(7) 0.2617(6) 0.043(2) Uani 1 1 d . . .
O4B O 0.1305(6) 0.1343(6) 0.5140(7) 0.086(3) Uani 1 1 d . . .
C6A C -0.3736(7) 0.5835(6) 0.3470(6) 0.0389(19) Uani 1 1 d . . .
C5A C -0.3401(7) 0.4750(6) 0.3449(5) 0.0353(18) Uani 1 1 d . . .
C5B C -0.2510(7) 0.1638(6) 0.4773(6) 0.0368(18) Uani 1 1 d . C .
C4B C -0.1429(6) 0.1368(6) 0.4675(6) 0.0375(19) Uani 1 1 d . . .
H4B H -0.1141 0.0683 0.4782 0.045 Uiso 1 1 calc R . .
C5C C -0.4198(7) 0.2318(6) 0.7203(6) 0.0381(19) Uani 1 1 d . C .
C2C C -0.2114(7) 0.1535(6) 0.6966(7) 0.043(2) Uani 1 1 d . . .
H2C H -0.1402 0.1264 0.6891 0.051 Uiso 1 1 calc R C .
C6B C -0.2914(7) 0.2652(6) 0.4623(5) 0.0358(19) Uani 1 1 d . . .
C7B C -0.3197(7) 0.0857(6) 0.5083(6) 0.041(2) Uani 1 1 d . . .
H7B1 H -0.4064 0.0635 0.4588 0.049 Uiso 1 1 calc R C .
H7B2 H -0.2823 0.0144 0.5070 0.049 Uiso 1 1 calc R . .
C3B C -0.0767(7) 0.2073(7) 0.4425(7) 0.049(2) Uani 1 1 d . . .
C1C C -0.3180(7) 0.1408(6) 0.6116(6) 0.0348(18) Uani 1 1 d . C .
C3A C -0.4532(9) 0.4143(7) 0.1657(7) 0.053(2) Uani 1 1 d . . .
C3C C -0.2075(8) 0.2053(7) 0.7924(7) 0.049(2) Uani 1 1 d . C .
O3B O 0.0189(7) 0.0679(6) 0.3360(7) 0.094(3) Uani 1 1 d . . .
C2B C -0.1148(8) 0.3123(6) 0.4315(6) 0.044(2) Uani 1 1 d . . .
H2B H -0.0665 0.3627 0.4172 0.053 Uiso 1 1 calc R . .
C4A C -0.3808(7) 0.3906(7) 0.2514(6) 0.041(2) Uani 1 1 d . A .
H4A H -0.3586 0.3159 0.2463 0.049 Uiso 1 1 calc R . .
C6C C -0.4192(7) 0.1813(6) 0.6245(6) 0.0359(19) Uani 1 1 d . . .
C2A C -0.4824(8) 0.5225(7) 0.1711(6) 0.047(2) Uani 1 1 d . A .
H2A H -0.5317 0.5375 0.1114 0.056 Uiso 1 1 calc R . .
C4C C -0.3133(8) 0.2441(7) 0.8028(6) 0.046(2) Uani 1 1 d . . .
H4C H -0.3112 0.2794 0.8681 0.055 Uiso 1 1 calc R C .
C7A C -0.2566(8) 0.4607(6) 0.4414(6) 0.043(2) Uani 1 1 d . . .
H7A1 H -0.2953 0.4856 0.4900 0.051 Uiso 1 1 calc R . .
H7A2 H -0.1790 0.5148 0.4674 0.051 Uiso 1 1 calc R . .
C7C C -0.5370(8) 0.2666(7) 0.7336(6) 0.042(2) Uani 1 1 d . . .
H7C1 H -0.6088 0.2133 0.6772 0.050 Uiso 1 1 calc R C .
H7C2 H -0.5349 0.2553 0.7962 0.050 Uiso 1 1 calc R . .
O5W O 0.8851(9) 0.8442(9) 0.3071(8) 0.115(3) Uani 1 1 d . . .
O1W O 0.1350(15) 0.4812(13) 0.0194(11) 0.167(5) Uani 1 1 d . . .
O2W O 0.7933(11) 0.185(2) 0.0881(10) 0.214(9) Uani 1 1 d . . .
N1X N 0.1802(14) -0.6351(15) -0.1523(12) 0.059(4) Uiso 0.550(13) 1 d P B 1
H1X1 H 0.1326 -0.6269 -0.1164 0.088 Uiso 0.550(13) 1 calc PR B 1
H1X2 H 0.2611 -0.6219 -0.1098 0.088 Uiso 0.550(13) 1 calc PR B 1
H1X3 H 0.1609 -0.7080 -0.1965 0.088 Uiso 0.550(13) 1 calc PR B 1
C1X C 0.1573(19) -0.551(3) -0.2088(18) 0.080(7) Uiso 0.550(13) 1 d PD B 1
H1X4 H 0.2104 -0.5597 -0.2468 0.096 Uiso 0.550(13) 1 calc PR B 1
H1X5 H 0.1820 -0.4717 -0.1599 0.096 Uiso 0.550(13) 1 calc PR B 1
C2X C 0.0239(19) -0.563(2) -0.2816(15) 0.070(6) Uiso 0.550(13) 1 d PD B 1
H2X1 H 0.0197 -0.5248 -0.3316 0.084 Uiso 0.550(13) 1 calc PR B 1
H2X2 H -0.0104 -0.6458 -0.3178 0.084 Uiso 0.550(13) 1 calc PR B 1
C3X C -0.047(2) -0.511(2) -0.2247(18) 0.049(5) Uiso 0.550(13) 1 d P B 1
H3X1 H 0.0011 -0.4375 -0.1725 0.059 Uiso 0.550(13) 1 calc PR B 1
H3X2 H -0.0649 -0.5628 -0.1908 0.059 Uiso 0.550(13) 1 calc PR B 1
C4X C -0.165(3) -0.487(3) -0.292(2) 0.102(9) Uiso 0.550(13) 1 d PD B 1
H4X1 H -0.2141 -0.5612 -0.3424 0.123 Uiso 0.550(13) 1 calc PR B 1
H4X2 H -0.1465 -0.4390 -0.3289 0.123 Uiso 0.550(13) 1 calc PR B 1
C5X C -0.244(4) -0.425(3) -0.237(4) 0.151(17) Uiso 0.550(13) 1 d PD B 1
H5X1 H -0.3275 -0.4257 -0.2850 0.181 Uiso 0.550(13) 1 calc PR B 1
H5X2 H -0.2501 -0.4635 -0.1890 0.181 Uiso 0.550(13) 1 calc PR B 1
C6X C -0.174(3) -0.301(2) -0.180(2) 0.103(8) Uiso 0.550(13) 1 d PD B 1
H6X1 H -0.2040 -0.2687 -0.1265 0.124 Uiso 0.550(13) 1 calc PR B 1
H6X2 H -0.0865 -0.3077 -0.1457 0.124 Uiso 0.550(13) 1 calc PR B 1
N2X N -0.1752(19) -0.2149(18) -0.2270(16) 0.097(6) Uiso 0.550(13) 1 d P B 1
H2X3 H -0.1460 -0.2424 -0.2762 0.116 Uiso 0.550(13) 1 calc PR B 1
H2X4 H -0.1205 -0.1510 -0.1797 0.116 Uiso 0.550(13) 1 calc PR B 1
C7X C -0.3025(18) -0.175(2) -0.2756(15) 0.067(5) Uiso 0.550(13) 1 d P B 1
H7X1 H -0.2989 -0.1381 -0.3247 0.081 Uiso 0.550(13) 1 calc PR B 1
H7X2 H -0.3682 -0.2432 -0.3120 0.081 Uiso 0.550(13) 1 calc PR B 1
C8X C -0.3310(18) -0.0964(18) -0.2010(18) 0.062(5) Uiso 0.550(13) 1 d P B 1
H8X1 H -0.2797 -0.0209 -0.1800 0.074 Uiso 0.550(13) 1 calc PR B 1
H8X2 H -0.3061 -0.1233 -0.1418 0.074 Uiso 0.550(13) 1 calc PR B 1
C9X C -0.465(2) -0.0778(18) -0.2295(15) 0.066(5) Uiso 0.550(13) 1 d P B 1
H9X1 H -0.4953 -0.0687 -0.2969 0.079 Uiso 0.550(13) 1 calc PR B 1
H9X2 H -0.5135 -0.1491 -0.2360 0.079 Uiso 0.550(13) 1 calc PR B 1
C10X C -0.494(2) 0.018(3) -0.164(2) 0.096(7) Uiso 0.550(13) 1 d PD B 1
H10A H -0.4612 0.0918 -0.1665 0.115 Uiso 0.550(13) 1 calc PR B 1
H10B H -0.4552 0.0179 -0.0936 0.115 Uiso 0.550(13) 1 calc PR B 1
C11X C -0.634(2) 0.010(3) -0.196(2) 0.108(8) Uiso 0.550(13) 1 d PD B 1
H11A H -0.6628 -0.0259 -0.2693 0.130 Uiso 0.550(13) 1 calc PR B 1
H11B H -0.6506 -0.0540 -0.1721 0.130 Uiso 0.550(13) 1 calc PR B 1
N3X N -0.770(10) 0.027(9) -0.122(8) 0.32(5) Uiso 0.550(13) 1 d PD B 1
H3X3 H -0.8244 0.0677 -0.1015 0.485 Uiso 0.550(13) 1 calc PR B 1
H3X4 H -0.7006 0.0322 -0.0668 0.485 Uiso 0.550(13) 1 calc PR B 1
H3X5 H -0.8052 -0.0479 -0.1544 0.485 Uiso 0.550(13) 1 calc PR B 1
C12X C -0.738(7) 0.076(8) -0.190(7) 0.33(4) Uiso 0.550(13) 1 d PD B 1
H12A H -0.7103 0.1601 -0.1600 0.395 Uiso 0.550(13) 1 calc PR B 1
H12B H -0.8078 0.0582 -0.2560 0.395 Uiso 0.550(13) 1 calc PR B 1
O3W O -0.0066(17) -0.0422(15) -0.0755(13) 0.108(6) Uiso 0.550(13) 1 d P B 1
N1 N 0.198(3) -0.565(3) -0.110(2) 0.105(8) Uiso 0.450(13) 1 d P B 2
H1D H 0.2406 -0.4921 -0.0819 0.158 Uiso 0.450(13) 1 calc PR B 2
H1E H 0.2490 -0.6145 -0.0883 0.158 Uiso 0.450(13) 1 calc PR B 2
H1F H 0.1332 -0.5684 -0.0923 0.158 Uiso 0.450(13) 1 calc PR B 2
C1 C 0.155(4) -0.597(4) -0.216(4) 0.133(19) Uiso 0.450(13) 1 d PD B 2
H1G H 0.1080 -0.6757 -0.2470 0.160 Uiso 0.450(13) 1 calc PR B 2
H1H H 0.2251 -0.5948 -0.2358 0.160 Uiso 0.450(13) 1 calc PR B 2
C2 C 0.072(3) -0.512(3) -0.250(2) 0.078(7) Uiso 0.450(13) 1 d PD B 2
H2D H 0.1134 -0.4332 -0.2050 0.094 Uiso 0.450(13) 1 calc PR B 2
H2E H 0.0643 -0.5171 -0.3183 0.094 Uiso 0.450(13) 1 calc PR B 2
C3 C -0.054(7) -0.529(6) -0.252(5) 0.16(3) Uiso 0.450(13) 1 d P B 2
H3A H -0.1006 -0.6027 -0.3040 0.192 Uiso 0.450(13) 1 calc PR B 2
H3B H -0.0474 -0.5351 -0.1860 0.192 Uiso 0.450(13) 1 calc PR B 2
C4 C -0.124(6) -0.434(6) -0.272(5) 0.16(2) Uiso 0.450(13) 1 d P B 2
H4D H -0.1292 -0.4284 -0.3367 0.192 Uiso 0.450(13) 1 calc PR B 2
H4E H -0.0756 -0.3607 -0.2192 0.192 Uiso 0.450(13) 1 calc PR B 2
C5 C -0.254(3) -0.441(3) -0.275(3) 0.097(12) Uiso 0.450(13) 1 d PD B 2
H5A H -0.2859 -0.5193 -0.2792 0.117 Uiso 0.450(13) 1 calc PR B 2
H5B H -0.3123 -0.4190 -0.3307 0.117 Uiso 0.450(13) 1 calc PR B 2
N2 N -0.242(3) -0.247(2) -0.190(2) 0.119(9) Uiso 0.450(13) 1 d PD B 2
H2F H -0.1698 -0.2212 -0.1930 0.143 Uiso 0.450(13) 1 calc PR B 2
H2G H -0.2474 -0.1950 -0.1349 0.143 Uiso 0.450(13) 1 calc PR B 2
C6 C -0.230(5) -0.353(4) -0.173(3) 0.157(17) Uiso 0.450(13) 1 d PD B 2
H6A H -0.2907 -0.3713 -0.1464 0.189 Uiso 0.450(13) 1 calc PR B 2
H6B H -0.1461 -0.3508 -0.1233 0.189 Uiso 0.450(13) 1 calc PR B 2
C7 C -0.342(3) -0.239(2) -0.278(2) 0.124(12) Uiso 0.450(13) 1 d PD B 2
H7A H -0.4226 -0.2719 -0.2832 0.149 Uiso 0.450(13) 1 calc PR B 2
H7B H -0.3305 -0.2766 -0.3400 0.149 Uiso 0.450(13) 1 calc PR B 2
C8 C -0.329(2) -0.1074(19) -0.253(2) 0.065(6) Uiso 0.450(13) 1 d PD B 2
H8A H -0.2410 -0.0760 -0.2284 0.078 Uiso 0.450(13) 1 calc PR B 2
H8B H -0.3737 -0.0899 -0.3159 0.078 Uiso 0.450(13) 1 calc PR B 2
C9 C -0.376(4) -0.049(3) -0.179(3) 0.105(10) Uiso 0.450(13) 1 d P B 2
H9A H -0.3273 0.0296 -0.1431 0.126 Uiso 0.450(13) 1 calc PR B 2
H9B H -0.3597 -0.0901 -0.1296 0.126 Uiso 0.450(13) 1 calc PR B 2
C10 C -0.524(2) -0.036(2) -0.2214(18) 0.054(5) Uiso 0.450(13) 1 d P B 2
H10C H -0.5364 0.0196 -0.2589 0.064 Uiso 0.450(13) 1 calc PR B 2
H10D H -0.5713 -0.1115 -0.2698 0.064 Uiso 0.450(13) 1 calc PR B 2
C11 C -0.574(3) -0.002(3) -0.152(3) 0.100(10) Uiso 0.450(13) 1 d PD B 2
H11C H -0.5354 0.0791 -0.1100 0.120 Uiso 0.450(13) 1 calc PR B 2
H11D H -0.5493 -0.0493 -0.1069 0.120 Uiso 0.450(13) 1 calc PR B 2
C12 C -0.712(3) -0.007(3) -0.190(2) 0.106(10) Uiso 0.450(13) 1 d PD B 2
H12C H -0.7458 -0.0897 -0.2269 0.127 Uiso 0.450(13) 1 calc PR B 2
H12D H -0.7332 0.0320 -0.2415 0.127 Uiso 0.450(13) 1 calc PR B 2
N3 N -0.788(5) 0.035(4) -0.130(4) 0.140(17) Uiso 0.450(13) 1 d PD B 2
H3C H -0.7849 -0.0085 -0.0903 0.211 Uiso 0.450(13) 1 calc PR B 2
H3D H -0.8680 0.0295 -0.1732 0.211 Uiso 0.450(13) 1 calc PR B 2
H3E H -0.7584 0.1101 -0.0917 0.211 Uiso 0.450(13) 1 calc PR B 2
O3W1 O -0.029(3) -0.167(3) -0.195(3) 0.174(12) Uiso 0.450(13) 1 d P B 2
O4W O -0.761(2) 0.1881(18) 0.0110(15) 0.099(6) Uiso 0.450(13) 1 d P B 2
O4C O 0.0266(14) 0.1697(17) 0.8602(12) 0.064(5) Uiso 0.429(15) 1 d P C 1
O3C O -0.1027(9) 0.1599(9) 0.9571(7) 0.026(4) Uiso 0.429(15) 1 d P C 1
O2C O -0.0099(19) 0.3354(18) 0.9411(16) 0.095(7) Uiso 0.429(15) 1 d P C 1
O2C1 O 0.0264(11) 0.2424(14) 0.8809(10) 0.071(4) Uiso 0.571(15) 1 d PD C 2
O4C1 O -0.0663(19) 0.0966(18) 0.9040(15) 0.126(7) Uiso 0.571(15) 1 d P C 2
O3C1 O -0.0837(16) 0.3163(15) 0.9795(13) 0.108(6) Uiso 0.571(15) 1 d P C 2

loop_
_atom_site_aniso_label
_atom_site_aniso_U_11
_atom_site_aniso_U_22
_atom_site_aniso_U_33
_atom_site_aniso_U_23
_atom_site_aniso_U_13
_atom_site_aniso_U_12
S1B 0.0489(14) 0.0340(14) 0.116(2) 0.0264(14) 0.0399(14) 0.0255(11)
S1C 0.0493(15) 0.086(2) 0.0700(19) 0.0543(16) -0.0019(13) -0.0010(12)
S1A 0.067(6) 0.042(3) 0.036(3) 0.015(2) 0.023(4) 0.025(4)
S1A1 0.054(5) 0.046(4) 0.047(3) 0.014(2) 0.025(3) 0.014(3)
O1C 0.041(3) 0.031(3) 0.049(3) 0.013(2) 0.009(3) 0.022(2)
O1B 0.037(3) 0.041(3) 0.055(3) 0.023(3) 0.018(3) 0.028(3)
O2B 0.048(3) 0.038(3) 0.070(4) 0.024(3) 0.026(3) 0.023(3)
O1A 0.048(3) 0.031(3) 0.052(4) 0.008(3) 0.008(3) 0.026(3)
C1B 0.041(4) 0.036(5) 0.035(4) 0.014(4) 0.005(3) 0.026(4)
C1A 0.054(5) 0.040(5) 0.046(5) 0.023(4) 0.026(4) 0.024(4)
O4B 0.054(4) 0.083(5) 0.162(8) 0.081(5) 0.053(5) 0.045(4)
C6A 0.041(4) 0.034(5) 0.042(5) 0.016(4) 0.013(4) 0.022(4)
C5A 0.042(4) 0.035(4) 0.034(4) 0.012(4) 0.020(4) 0.019(3)
C5B 0.046(5) 0.024(4) 0.038(4) 0.008(3) 0.015(4) 0.012(3)
C4B 0.031(4) 0.027(4) 0.044(5) 0.005(3) 0.008(4) 0.017(3)
C5C 0.039(4) 0.028(4) 0.046(5) 0.014(4) 0.014(4) 0.015(3)
C2C 0.046(5) 0.026(4) 0.063(6) 0.023(4) 0.023(4) 0.014(3)
C6B 0.044(5) 0.024(4) 0.034(4) 0.009(3) 0.008(4) 0.018(3)
C7B 0.045(4) 0.023(4) 0.054(5) 0.013(4) 0.016(4) 0.017(3)
C3B 0.040(5) 0.034(5) 0.058(5) 0.004(4) 0.009(4) 0.021(4)
C1C 0.036(4) 0.020(4) 0.042(5) 0.014(3) 0.006(4) 0.017(3)
C3A 0.078(6) 0.040(5) 0.046(5) 0.013(4) 0.029(5) 0.033(4)
C3C 0.056(5) 0.037(5) 0.057(6) 0.026(4) 0.017(4) 0.004(4)
O3B 0.069(4) 0.044(4) 0.150(8) -0.011(4) 0.053(5) 0.019(3)
C2B 0.053(5) 0.024(4) 0.051(5) 0.007(3) 0.018(4) 0.013(4)
C4A 0.055(5) 0.035(5) 0.041(5) 0.020(4) 0.021(4) 0.025(4)
C6C 0.038(4) 0.026(4) 0.049(5) 0.023(4) 0.013(4) 0.018(3)
C2A 0.057(5) 0.050(5) 0.043(5) 0.024(4) 0.021(4) 0.031(4)
C4C 0.060(6) 0.045(5) 0.034(5) 0.019(4) 0.014(4) 0.022(4)
C7A 0.050(5) 0.035(5) 0.050(5) 0.017(4) 0.022(4) 0.023(4)
C7C 0.059(5) 0.034(4) 0.049(5) 0.021(4) 0.031(4) 0.028(4)
O5W 0.088(6) 0.110(7) 0.118(8) 0.023(6) 0.019(5) 0.031(5)
O1W 0.192(14) 0.171(12) 0.158(12) 0.043(10) 0.097(11) 0.066(10)
O2W 0.101(8) 0.44(3) 0.115(9) 0.087(13) 0.055(7) 0.113(12)

loop_
_atom_type_symbol
_atom_type_description
_atom_type_scat_dispersion_real
_atom_type_scat_dispersion_imag
_atom_type_scat_source
C C 0.0033 0.0016 'International Tables Vol C Tables 4.2.6.8 and 6.1.1.4'
H H 0.0000 0.0000 'International Tables Vol C Tables 4.2.6.8 and 6.1.1.4'
O O 0.0106 0.0060 'International Tables Vol C Tables 4.2.6.8 and 6.1.1.4'
N N 0.0061 0.0033 'International Tables Vol C Tables 4.2.6.8 and 6.1.1.4'
S S 0.1246 0.1234 'International Tables Vol C Tables 4.2.6.8 and 6.1.1.4'

loop_
_geom_angle_atom_site_label_1
_geom_angle_atom_site_label_2
_geom_angle_atom_site_label_3
_geom_angle
_geom_angle_site_symmetry_1
_geom_angle_site_symmetry_3
_geom_angle_publ_flag
O4B S1B O2B 112.6(4) . . ?
O4B S1B O3B 110.7(5) . . ?
O2B S1B O3B 112.8(5) . . ?
O4B S1B C3B 107.4(4) . . ?
O2B S1B C3B 106.8(4) . . ?
O3B S1B C3B 106.2(4) . . ?
O2C1 S1C O3C 136.1(7) . . ?
O2C1 S1C O2C 61.8(10) . . ?
O3C S1C O2C 122.8(9) . . ?
O2C1 S1C O3C1 112.0(9) . . ?
O3C S1C O3C1 78.7(8) . . ?
O2C S1C O3C1 51.6(10) . . ?
O2C1 S1C O4C1 102.1(10) . . ?
O3C S1C O4C1 46.2(8) . . ?
O2C S1C O4C1 144.8(12) . . ?
O3C1 S1C O4C1 123.3(11) . . ?
O2C1 S1C O4C 32.9(7) . . ?
O3C S1C O4C 113.5(8) . . ?
O2C S1C O4C 93.9(10) . . ?
O3C1 S1C O4C 139.8(10) . . ?
O4C1 S1C O4C 71.1(10) . . ?
O2C1 S1C C3C 109.5(6) . . ?
O3C S1C C3C 108.0(5) . . ?
O2C S1C C3C 110.5(9) . . ?
O3C1 S1C C3C 105.0(8) . . ?
O4C1 S1C C3C 104.3(8) . . ?
O4C S1C C3C 106.6(7) . . ?
O3A S1A O4A 124.1(9) . . ?
O3A S1A O2A 102.1(8) . . ?
O4A S1A O2A 106.4(9) . . ?
O3A S1A C3A 106.6(7) . . ?
O4A S1A C3A 108.0(6) . . ?
O2A S1A C3A 108.8(8) . . ?
O3A1 S1A1 O4A1 129.0(17) . . ?
O3A1 S1A1 O2A2 100.6(17) . . ?
O4A1 S1A1 O2A2 103.7(17) . . ?
O3A1 S1A1 C3A 111.4(12) . . ?
O4A1 S1A1 C3A 110.2(11) . . ?
O2A2 S1A1 C3A 95.0(13) . . ?
C2B C1B C6B 118.2(6) . . ?
C2B C1B C7A 120.4(7) . . ?
C6B C1B C7A 121.1(6) . . ?
C2A C1A C6A 117.4(7) . . ?
C2A C1A C7C 121.0(7) . 2_466 ?
C6A C1A C7C 121.4(7) . 2_466 ?
C1A C6A O1A 117.1(6) . . ?
C1A C6A C5A 123.4(7) . . ?
O1A C6A C5A 119.5(6) . . ?
C4A C5A C6A 116.9(7) . . ?
C4A C5A C7A 125.0(6) . . ?
C6A C5A C7A 117.9(6) . . ?
C4B C5B C6B 118.8(7) . . ?
C4B C5B C7B 119.5(6) . . ?
C6B C5B C7B 121.6(7) . . ?
C3B C4B C5B 121.0(7) . . ?
C4C C5C C6C 118.2(7) . . ?
C4C C5C C7C 120.1(7) . . ?
C6C C5C C7C 121.7(7) . . ?
C3C C2C C1C 121.0(7) . . ?
O1B C6B C5B 123.5(7) . . ?
O1B C6B C1B 114.9(6) . . ?
C5B C6B C1B 121.6(7) . . ?
C1C C7B C5B 113.2(6) . . ?
C4B C3B C2B 120.2(7) . . ?
C4B C3B S1B 119.0(6) . . ?
C2B C3B S1B 120.8(7) . . ?
C6C C1C C2C 118.3(7) . . ?
C6C C1C C7B 121.6(7) . . ?
C2C C1C C7B 120.1(7) . . ?
C2A C3A C4A 120.6(8) . . ?
C2A C3A S1A 118.5(7) . . ?
C4A C3A S1A 118.5(6) . . ?
C2A C3A S1A1 119.0(7) . . ?
C4A C3A S1A1 119.8(6) . . ?
S1A C3A S1A1 23.5(2) . . ?
C2C C3C C4C 119.1(8) . . ?
C2C C3C S1C 120.8(7) . . ?
C4C C3C S1C 120.0(7) . . ?
C1B C2B C3B 120.1(8) . . ?
C3A C4A C5A 120.5(7) . . ?
C1C C6C O1C 116.3(7) . . ?
C1C C6C C5C 122.4(7) . . ?
O1C C6C C5C 121.3(6) . . ?
C3A C2A C1A 121.2(8) . . ?
C5C C4C C3C 121.0(8) . . ?
C5A C7A C1B 118.8(6) . . ?
C1A C7C C5C 116.3(6) 2_466 . ?
N1X C1X C2X 114(2) . . ?
C3X C2X C1X 108.7(19) . . ?
C2X C3X C4X 110(2) . . ?
C3X C4X C5X 114(3) . . ?
C6X C5X C4X 105(3) . . ?
N2X C6X C5X 124(3) . . ?
C6X N2X C7X 117(2) . . ?
C8X C7X N2X 110.6(17) . . ?
C7X C8X C9X 117.0(18) . . ?
C10X C9X C8X 119(2) . . ?
C9X C10X C11X 110(2) . . ?
C12X C11X C10X 145(5) . . ?
N3X C12X C11X 98(5) . . ?
N1 C1 C2 108(3) . . ?
C3 C2 C1 116(4) . . ?
C4 C3 C2 113(5) . . ?
C3 C4 C5 118(5) . . ?
C4 C5 C6 100(4) . . ?
C6 N2 C7 120(3) . . ?
N2 C6 C5 105(4) . . ?
N2 C7 C8 100(2) . . ?
C9 C8 C7 115(3) . . ?
C8 C9 C10 117(3) . . ?
C11 C10 C9 117(2) . . ?
C10 C11 C12 117(3) . . ?
C11 C12 N3 128(3) . . ?

loop_
_geom_bond_atom_site_label_1
_geom_bond_atom_site_label_2
_geom_bond_distance
_geom_bond_site_symmetry_2
_geom_bond_publ_flag
S1B O4B 1.436(8) . ?
S1B O2B 1.464(6) . ?
S1B O3B 1.466(8) . ?
S1B C3B 1.766(8) . ?
S1C O2C1 1.350(11) . ?
S1C O3C 1.419(10) . ?
S1C O2C 1.43(2) . ?
S1C O3C1 1.481(18) . ?
S1C O4C1 1.54(2) . ?
S1C O4C 1.579(17) . ?
S1C C3C 1.751(9) . ?
S1A O3A 1.424(15) . ?
S1A O4A 1.430(12) . ?
S1A O2A 1.534(19) . ?
S1A C3A 1.763(10) . ?
S1A1 O3A1 1.362(17) . ?
S1A1 O4A1 1.39(3) . ?
S1A1 O2A2 1.48(3) . ?
S1A1 C3A 1.841(12) . ?
O1C C6C 1.372(9) . ?
O1B C6B 1.366(9) . ?
O1A C6A 1.392(9) . ?
C1B C2B 1.387(11) . ?
C1B C6B 1.404(11) . ?
C1B C7A 1.523(10) . ?
C1A C2A 1.377(12) . ?
C1A C6A 1.381(11) . ?
C1A C7C 1.527(11) 2_466 ?
C6A C5A 1.396(10) . ?
C5A C4A 1.389(11) . ?
C5A C7A 1.491(11) . ?
C5B C4B 1.382(10) . ?
C5B C6B 1.396(10) . ?
C5B C7B 1.516(11) . ?
C4B C3B 1.368(12) . ?
C5C C4C 1.371(11) . ?
C5C C6C 1.408(11) . ?
C5C C7C 1.532(11) . ?
C2C C3C 1.390(12) . ?
C2C C1C 1.392(11) . ?
C7B C1C 1.509(11) . ?
C3B C2B 1.413(12) . ?
C1C C6C 1.370(11) . ?
C3A C2A 1.370(12) . ?
C3A C4A 1.382(12) . ?
C3C C4C 1.401(12) . ?
C7C C1A 1.527(11) 2_466 ?
N1X C1X 1.49(3) . ?
C1X C2X 1.524(18) . ?
C2X C3X 1.46(3) . ?
C3X C4X 1.48(4) . ?
C4X C5X 1.55(2) . ?
C5X C6X 1.54(2) . ?
C6X N2X 1.43(3) . ?
N2X C7X 1.57(3) . ?
C7X C8X 1.42(3) . ?
C8X C9X 1.53(3) . ?
C9X C10X 1.45(3) . ?
C10X C11X 1.531(19) . ?
C11X C12X 1.51(2) . ?
N3X C12X 1.48(2) . ?
N1 C1 1.41(6) . ?
C1 C2 1.51(2) . ?
C2 C3 1.50(7) . ?
C3 C4 1.49(9) . ?
C4 C5 1.52(6) . ?
C5 C6 1.53(2) . ?
N2 C6 1.40(6) . ?
N2 C7 1.440(19) . ?
C7 C8 1.533(19) . ?
C8 C9 1.45(4) . ?
C9 C10 1.66(4) . ?
C10 C11 1.36(4) . ?
C11 C12 1.51(2) . ?
C12 N3 1.51(2) . ?

loop_
_geom_hbond_atom_site_label_D
_geom_hbond_atom_site_label_H
_geom_hbond_atom_site_label_A
_geom_hbond_distance_DH
_geom_hbond_distance_HA
_geom_hbond_distance_DA
_geom_hbond_angle_DHA
_geom_hbond_site_symmetry_A
O1C H1C O1A 0.84 1.90 2.612(7) 142.0 2_466
O1B H1B O1C 0.84 1.94 2.762(8) 167.8 .
O1A H1A O2B 0.84 1.78 2.567(8) 155.2 2_566
N1X H1X1 O1W 0.91 2.09 2.84(2) 138.4 1_545
N1X H1X1 O2C 0.91 2.26 3.14(3) 161.8 1_544
N1X H1X2 O3A 0.91 2.02 2.875(19) 155.3 1_645
N1X H1X3 O5W 0.91 1.88 2.78(2) 168.6 2_655
N2X H2X3 O2B 0.92 2.27 3.14(2) 158.5 2
N2X H2X4 O3W 0.92 1.78 2.69(3) 170.5 .
N3X H3X5 O3B 0.92 2.90 3.33(12) 110.0 2_455
N3X H3X4 O4W1 0.92 2.43 2.86(12) 108.6 .
N3X H3X3 O4C 0.92 2.19 2.99(10) 146.1 1_454
N1 H1E O3A1 0.91 1.76 2.65(3) 163.8 1_645
N1 H1F O1W 0.91 1.62 2.29(3) 127.4 1_545
N1 H1F O2C1 0.91 2.46 3.01(3) 118.9 1_544
N2 H2F O3W1 0.92 1.79 2.71(5) 178.6 .
N2 H2G O4W 0.92 1.82 2.59(4) 139.9 2_455
N3 H3C O2W 0.94 2.17 2.95(6) 139.8 2
N3 H3D O3B 0.94 2.36 3.15(6) 141.6 2_455
N3 H3E O4W 0.94 1.54 2.31(5) 136.6 .

loop_
_geom_torsion_atom_site_label_1
_geom_torsion_atom_site_label_2
_geom_torsion_atom_site_label_3
_geom_torsion_atom_site_label_4
_geom_torsion
_geom_torsion_site_symmetry_1
_geom_torsion_site_symmetry_2
_geom_torsion_site_symmetry_3
_geom_torsion_site_symmetry_4
_geom_torsion_publ_flag
C2A C1A C6A O1A -175.3(7) . . . . ?
C7C C1A C6A O1A 9.2(11) 2_466 . . . ?
C2A C1A C6A C5A 2.9(12) . . . . ?
C7C C1A C6A C5A -172.5(7) 2_466 . . . ?
C1A C6A C5A C4A -1.3(11) . . . . ?
O1A C6A C5A C4A 176.9(7) . . . . ?
C1A C6A C5A C7A 174.4(7) . . . . ?
O1A C6A C5A C7A -7.4(10) . . . . ?
C6B C5B C4B C3B -0.6(11) . . . . ?
C7B C5B C4B C3B -178.0(7) . . . . ?
C4B C5B C6B O1B 178.8(7) . . . . ?
C7B C5B C6B O1B -3.8(11) . . . . ?
C4B C5B C6B C1B -2.5(11) . . . . ?
C7B C5B C6B C1B 174.9(7) . . . . ?
C2B C1B C6B O1B -178.3(7) . . . . ?
C7A C1B C6B O1B 8.5(10) . . . . ?
C2B C1B C6B C5B 2.8(11) . . . . ?
C7A C1B C6B C5B -170.3(7) . . . . ?
C4B C5B C7B C1C 112.0(8) . . . . ?
C6B C5B C7B C1C -65.4(9) . . . . ?
C5B C4B C3B C2B 3.3(12) . . . . ?
C5B C4B C3B S1B -178.6(6) . . . . ?
O4B S1B C3B C4B -48.0(8) . . . . ?
O2B S1B C3B C4B -168.9(6) . . . . ?
O3B S1B C3B C4B 70.5(8) . . . . ?
O4B S1B C3B C2B 130.1(8) . . . . ?
O2B S1B C3B C2B 9.2(9) . . . . ?
O3B S1B C3B C2B -111.4(8) . . . . ?
C3C C2C C1C C6C 0.3(11) . . . . ?
C3C C2C C1C C7B 179.3(7) . . . . ?
C5B C7B C1C C6C 104.2(8) . . . . ?
C5B C7B C1C C2C -74.7(8) . . . . ?
O3A S1A C3A C2A -39.3(13) . . . . ?
O4A S1A C3A C2A -174.7(9) . . . . ?
O2A S1A C3A C2A 70.2(11) . . . . ?
O3A S1A C3A C4A 158.2(9) . . . . ?
O4A S1A C3A C4A 22.8(13) . . . . ?
O2A S1A C3A C4A -92.3(10) . . . . ?
O3A S1A C3A S1A1 58.5(11) . . . . ?
O4A S1A C3A S1A1 -76.9(11) . . . . ?
O2A S1A C3A S1A1 168.0(12) . . . . ?
O3A1 S1A1 C3A C2A -11.9(16) . . . . ?
O4A1 S1A1 C3A C2A -161.7(14) . . . . ?
O2A2 S1A1 C3A C2A 91.6(14) . . . . ?
O3A1 S1A1 C3A C4A 159.3(15) . . . . ?
O4A1 S1A1 C3A C4A 9.4(16) . . . . ?
O2A2 S1A1 C3A C4A -97.2(14) . . . . ?
O3A1 S1A1 C3A S1A -107.1(17) . . . . ?
O4A1 S1A1 C3A S1A 103.0(16) . . . . ?
O2A2 S1A1 C3A S1A -3.6(12) . . . . ?
C1C C2C C3C C4C 0.6(11) . . . . ?
C1C C2C C3C S1C 179.3(5) . . . . ?
O2C1 S1C C3C C2C 36.6(10) . . . . ?
O3C S1C C3C C2C -120.1(7) . . . . ?
O2C S1C C3C C2C 102.9(11) . . . . ?
O3C1 S1C C3C C2C 157.0(9) . . . . ?
O4C1 S1C C3C C2C -72.0(10) . . . . ?
O4C S1C C3C C2C 2.2(10) . . . . ?
O2C1 S1C C3C C4C -144.6(9) . . . . ?
O3C S1C C3C C4C 58.6(8) . . . . ?
O2C S1C C3C C4C -78.3(11) . . . . ?
O3C1 S1C C3C C4C -24.2(10) . . . . ?
O4C1 S1C C3C C4C 106.7(10) . . . . ?
O4C S1C C3C C4C -179.1(9) . . . . ?
C6B C1B C2B C3B -0.1(12) . . . . ?
C7A C1B C2B C3B 173.1(7) . . . . ?
C4B C3B C2B C1B -2.9(13) . . . . ?
S1B C3B C2B C1B 179.0(6) . . . . ?
C2A C3A C4A C5A 2.3(13) . . . . ?
S1A C3A C4A C5A 164.4(8) . . . . ?
S1A1 C3A C4A C5A -168.6(8) . . . . ?
C6A C5A C4A C3A -1.4(11) . . . . ?
C7A C5A C4A C3A -176.7(8) . . . . ?
C2C C1C C6C O1C 177.0(6) . . . . ?
C7B C1C C6C O1C -1.9(9) . . . . ?
C2C C1C C6C C5C -1.8(10) . . . . ?
C7B C1C C6C C5C 179.3(7) . . . . ?
C4C C5C C6C C1C 2.4(11) . . . . ?
C7C C5C C6C C1C -174.3(6) . . . . ?
C4C C5C C6C O1C -176.4(6) . . . . ?
C7C C5C C6C O1C 6.9(10) . . . . ?
C4A C3A C2A C1A -0.6(14) . . . . ?
S1A C3A C2A C1A -162.7(9) . . . . ?
S1A1 C3A C2A C1A 170.4(8) . . . . ?
C6A C1A C2A C3A -1.9(12) . . . . ?
C7C C1A C2A C3A 173.5(8) 2_466 . . . ?
C6C C5C C4C C3C -1.3(11) . . . . ?
C7C C5C C4C C3C 175.4(7) . . . . ?
C2C C3C C4C C5C -0.1(12) . . . . ?
S1C C3C C4C C5C -178.8(6) . . . . ?
C4A C5A C7A C1B -6.8(11) . . . . ?
C6A C5A C7A C1B 177.9(7) . . . . ?
C2B C1B C7A C5A 94.5(9) . . . . ?
C6B C1B C7A C5A -92.5(9) . . . . ?
C4C C5C C7C C1A 92.0(9) . . . 2_466 ?
C6C C5C C7C C1A -91.4(9) . . . 2_466 ?
N1X C1X C2X C3X 79(3) . . . . ?
C1X C2X C3X C4X 162(2) . . . . ?
C2X C3X C4X C5X -177(2) . . . . ?
C3X C4X C5X C6X 72(4) . . . . ?
C4X C5X C6X N2X 76(4) . . . . ?
C5X C6X N2X C7X 64(3) . . . . ?
C6X N2X C7X C8X 79(3) . . . . ?
N2X C7X C8X C9X -161.9(17) . . . . ?
C7X C8X C9X C10X -168(2) . . . . ?
C8X C9X C10X C11X -170(2) . . . . ?
C9X C10X C11X C12X -160(7) . . . . ?
C10X C11X C12X N3X -108(8) . . . . ?
N1 C1 C2 C3 -77(6) . . . . ?
C1 C2 C3 C4 172(5) . . . . ?
C2 C3 C4 C5 -180(4) . . . . ?
C3 C4 C5 C6 104(6) . . . . ?
C7 N2 C6 C5 43(5) . . . . ?
C4 C5 C6 N2 88(4) . . . . ?
C6 N2 C7 C8 170(4) . . . . ?
N2 C7 C8 C9 -77(4) . . . . ?
C7 C8 C9 C10 -87(3) . . . . ?
C8 C9 C10 C11 168(3) . . . . ?
C9 C10 C11 C12 -171(3) . . . . ?
C10 C11 C12 N3 -174(4) . . . . ?
